data_7014600
loop_
_publ_author_name
'Sapchenko, Sergey A.'
'Samsonenko, Denis G.'
'Dybtsev, Danil N.'
'Melgunov, Maxim S.'
'Fedin, Vladimir P.'

_publ_section_title
;
 Microporous sensor: gas sorption, guest exchange and guest-dependant
 luminescence of metal-organic framework.
;
_journal_issue 10
_journal_name_full 'Dalton transactions (Cambridge, England : 2003)'
_journal_page_first 2196
_journal_page_last 2203
_journal_paper_doi 10.1039/c0dt00999g
_journal_volume 40
_journal_year 2011
_chemical_formula_structural 'Zn4 (C3 H7 N O) (C6 H12 N4)2 (C12 H6 O4)4'
_chemical_formula_sum 'C63 H55 N9 O17 Zn4'
_chemical_formula_weight 1471.64
_chemical_name_systematic
;
?
;
_space_group_IT_number 9
_symmetry_cell_setting monoclinic
_symmetry_space_group_name_Hall 'C -2yc'
_symmetry_space_group_name_H-M 'C 1 c 1'
_atom_sites_solution_hydrogens geom
_atom_sites_solution_primary direct
_atom_sites_solution_secondary difmap
_audit_creation_method SHELXL-97
_cell_angle_alpha 90.00
_cell_angle_beta 97.318(1)
_cell_angle_gamma 90.00
_cell_formula_units_Z 4
_cell_length_a 24.8414(6)
_cell_length_b 31.1031(8)
_cell_length_c 12.3400(3)
_cell_measurement_reflns_used 9715
_cell_measurement_temperature 150(2)
_cell_measurement_theta_max 30.52
_cell_measurement_theta_min 2.55
_cell_volume 9456.8(4)
_computing_cell_refinement 'SAINT (Bruker-AXS, 2004)'
_computing_data_collection 'APEX2 (Bruker-AXS, 2004)'
_computing_data_reduction 'SAINT (Bruker-AXS, 2004)'
_computing_molecular_graphics 'SHELXTL (Bruker-AXS, 2004)'
_computing_publication_material 'CIFTAB-97 (Sheldrick, 1998)'
_computing_structure_refinement 'SHELXL-97 (Sheldrick, 1998)'
_computing_structure_solution 'SHELXS-97 (Sheldrick, 1998)'
_diffrn_ambient_temperature 150(2)
_diffrn_detector_area_resol_mean 25
_diffrn_measured_fraction_theta_full 0.998
_diffrn_measured_fraction_theta_max 0.998
_diffrn_measurement_device_type 'Bruker Nonius X8Apex CCD'
_diffrn_measurement_method '\f scans'
_diffrn_radiation_monochromator graphite
_diffrn_radiation_probe x-ray
_diffrn_radiation_source 'fine-focus sealed tube'
_diffrn_radiation_type MoK\a
_diffrn_radiation_wavelength 0.71073
_diffrn_reflns_av_R_equivalents 0.0171
_diffrn_reflns_av_sigmaI/netI 0.0217
_diffrn_reflns_limit_h_max 31
_diffrn_reflns_limit_h_min -35
_diffrn_reflns_limit_k_max 40
_diffrn_reflns_limit_k_min -44
_diffrn_reflns_limit_l_max 17
_diffrn_reflns_limit_l_min -16
_diffrn_reflns_number 61839
_diffrn_reflns_theta_full 25.00
_diffrn_reflns_theta_max 30.54
_diffrn_reflns_theta_min 2.11
_diffrn_standards_decay_% 0
_diffrn_standards_interval_count 0
_diffrn_standards_interval_time 0
_diffrn_standards_number 0
_exptl_absorpt_coefficient_mu 1.054
_exptl_absorpt_correction_T_max 0.8664
_exptl_absorpt_correction_T_min 0.7027
_exptl_absorpt_correction_type multi-scan
_exptl_absorpt_process_details 'SADABS (Bruker-AXS, 2004)'
_exptl_crystal_colour colorless
_exptl_crystal_density_diffrn 1.034
_exptl_crystal_density_method 'not measured'
_exptl_crystal_description block
_exptl_crystal_F_000 3008
_exptl_crystal_size_max 0.36
_exptl_crystal_size_mid 0.16
_exptl_crystal_size_min 0.14
_refine_diff_density_max 1.230
_refine_diff_density_min -0.406
_refine_diff_density_rms 0.112
_refine_ls_abs_structure_details 'Flack H D (1983), Acta Cryst. A39, 876-881'
_refine_ls_abs_structure_Flack 0.472(8)
_refine_ls_extinction_coef 0
_refine_ls_extinction_method none
_refine_ls_goodness_of_fit_ref 1.097
_refine_ls_hydrogen_treatment constr
_refine_ls_matrix_type full
_refine_ls_number_parameters 839
_refine_ls_number_reflns 25216
_refine_ls_number_restraints 2
_refine_ls_restrained_S_all 1.097
_refine_ls_R_factor_all 0.0423
_refine_ls_R_factor_gt 0.0374
_refine_ls_shift/su_max 0.002
_refine_ls_shift/su_mean 0.000
_refine_ls_structure_factor_coef Fsqd
_refine_ls_weighting_details 'calc w=1/[\s^2^(Fo^2^)+(0.0877P)^2^+6.3199P] where P=(Fo^2^+2Fc^2^)/3'
_refine_ls_weighting_scheme calc
_refine_ls_wR_factor_gt 0.1271
_refine_ls_wR_factor_ref 0.1311
_reflns_number_gt 23012
_reflns_number_total 25216
_reflns_threshold_expression >2\s(I)
_cod_data_source_file C0DT00999G.TXT
_cod_data_source_block compound2
_cod_depositor_comments
;
The following automatic conversions were performed:
'_symmetry_cell_setting' value 'Monoclinic' changed to 'monoclinic'
according to '/home/saulius/struct/CIF-dictionaries/cif_core.dic'
dictionary named 'cif_core.dic' version 2.4.1 from 2010-06-29.

Automatic conversion script
Id: cif_fix_enum 1555 2011-01-17 13:19:09Z saulius 
;
_cod_original_sg_symbol_H-M Cc
_cod_database_code 7014600

loop_
_symmetry_equiv_pos_as_xyz
'x, y, z'
'x, -y, z+1/2'
'x+1/2, y+1/2, z'
'x+1/2, -y+1/2, z+1/2'

loop_
_atom_site_label
_atom_site_type_symbol
_atom_site_fract_x
_atom_site_fract_y
_atom_site_fract_z
_atom_site_U_iso_or_equiv
_atom_site_adp_type
_atom_site_occupancy
_atom_site_symmetry_multiplicity
_atom_site_calc_flag
_atom_site_refinement_flags
_atom_site_disorder_assembly
_atom_site_disorder_group
Zn1 Zn 0.179252(12) 0.255647(10) 0.38810(2) 0.01475(7) Uani 1 1 d . . .
Zn2 Zn 0.228409(12) 0.245275(10) 0.19120(2) 0.01520(7) Uani 1 1 d . . .
Zn3 Zn 0.026024(14) 0.365803(10) 0.58950(2) 0.01861(7) Uani 1 1 d . . .
Zn4 Zn -0.118024(14) 0.369264(11) 0.49994(2) 0.01874(8) Uani 1 1 d . . .
O1D O -0.05270(19) 0.42060(7) 0.5379(3) 0.0572(9) Uani 1 1 d . . .
C1D C -0.06136(18) 0.45240(12) 0.5914(4) 0.0467(9) Uani 1 1 d . . .
H1 H -0.0829 0.4489 0.6491 0.056 Uiso 1 1 calc R . .
N1D N -0.04294(17) 0.49083(10) 0.5745(3) 0.0533(10) Uani 1 1 d . . .
C2D C -0.0506(3) 0.52631(16) 0.6519(7) 0.093(2) Uani 1 1 d . . .
H2A H -0.0338 0.5526 0.6282 0.139 Uiso 1 1 calc R . .
H2B H -0.0336 0.5185 0.7253 0.139 Uiso 1 1 calc R . .
H2C H -0.0895 0.5312 0.6533 0.139 Uiso 1 1 calc R . .
C3D C -0.0133(4) 0.5010(2) 0.4858(7) 0.107(3) Uani 1 1 d . . .
H3A H -0.0029 0.5314 0.4898 0.161 Uiso 1 1 calc R . .
H3B H -0.0361 0.4954 0.4164 0.161 Uiso 1 1 calc R . .
H3C H 0.0194 0.4831 0.4904 0.161 Uiso 1 1 calc R . .
N11 N 0.14120(11) 0.26467(9) 0.5264(2) 0.0197(5) Uani 1 1 d . . .
N12 N 0.07635(12) 0.30939(8) 0.6085(2) 0.0204(5) Uani 1 1 d . . .
N13 N 0.07710(17) 0.23115(11) 0.6338(3) 0.0440(9) Uani 1 1 d . . .
N14 N 0.15009(16) 0.27425(13) 0.7240(2) 0.0442(9) Uani 1 1 d . . .
C11 C 0.10622(12) 0.30359(9) 0.5140(2) 0.0166(5) Uani 1 1 d . . .
H11A H 0.1290 0.3292 0.5062 0.020 Uiso 1 1 calc R . .
H11B H 0.0801 0.3009 0.4467 0.020 Uiso 1 1 calc R . .
C12 C 0.10604(16) 0.22642(10) 0.5397(3) 0.0299(7) Uani 1 1 d . . .
H12A H 0.0796 0.2229 0.4731 0.036 Uiso 1 1 calc R . .
H12B H 0.1288 0.2002 0.5484 0.036 Uiso 1 1 calc R . .
C13 C 0.17986(16) 0.26961(14) 0.6280(3) 0.0338(8) Uani 1 1 d . . .
H13A H 0.2039 0.2441 0.6378 0.041 Uiso 1 1 calc R . .
H13B H 0.2028 0.2953 0.6218 0.041 Uiso 1 1 calc R . .
C14 C 0.04226(18) 0.26978(11) 0.6177(4) 0.0355(9) Uani 1 1 d . . .
H14A H 0.0212 0.2730 0.6801 0.043 Uiso 1 1 calc R . .
H14B H 0.0163 0.2664 0.5504 0.043 Uiso 1 1 calc R . .
C15 C 0.1169(3) 0.23702(16) 0.7313(4) 0.0584(15) Uani 1 1 d . . .
H15A H 0.0975 0.2397 0.7962 0.070 Uiso 1 1 calc R . .
H15B H 0.1404 0.2113 0.7414 0.070 Uiso 1 1 calc R . .
C16 C 0.11595(17) 0.31287(13) 0.7089(3) 0.0348(8) Uani 1 1 d . . .
H16A H 0.1392 0.3384 0.7035 0.042 Uiso 1 1 calc R . .
H16B H 0.0962 0.3167 0.7730 0.042 Uiso 1 1 calc R . .
N21 N 0.26440(10) 0.23369(8) 0.0520(2) 0.0171(4) Uani 1 1 d . . .
N22 N 0.33009(11) 0.18744(8) -0.0262(2) 0.0204(5) Uani 1 1 d . . .
N23 N 0.32616(16) 0.26442(10) -0.0656(3) 0.0394(8) Uani 1 1 d . . .
N24 N 0.25124(14) 0.21741(12) -0.1430(2) 0.0377(7) Uani 1 1 d . . .
C21 C 0.30085(12) 0.19553(9) 0.0695(2) 0.0165(5) Uani 1 1 d . . .
H21A H 0.3276 0.2003 0.1351 0.020 Uiso 1 1 calc R . .
H21B H 0.2791 0.1699 0.0830 0.020 Uiso 1 1 calc R . .
C22 C 0.29781(16) 0.27143(10) 0.0285(3) 0.0310(7) Uani 1 1 d . . .
H22A H 0.2740 0.2969 0.0152 0.037 Uiso 1 1 calc R . .
H22B H 0.3246 0.2775 0.0931 0.037 Uiso 1 1 calc R . .
C23 C 0.22453(15) 0.22538(12) -0.0482(3) 0.0287(7) Uani 1 1 d . . .
H23A H 0.2018 0.2002 -0.0350 0.034 Uiso 1 1 calc R . .
H23B H 0.2003 0.2506 -0.0621 0.034 Uiso 1 1 calc R . .
C24 C 0.36119(15) 0.22715(10) -0.0466(3) 0.0301(7) Uani 1 1 d . . .
H24A H 0.3887 0.2327 0.0172 0.036 Uiso 1 1 calc R . .
H24B H 0.3805 0.2225 -0.1110 0.036 Uiso 1 1 calc R . .
C25 C 0.2844(2) 0.25490(15) -0.1616(4) 0.0526(13) Uani 1 1 d . . .
H25A H 0.2605 0.2802 -0.1767 0.063 Uiso 1 1 calc R . .
H25B H 0.3030 0.2497 -0.2269 0.063 Uiso 1 1 calc R . .
C26 C 0.28753(16) 0.18034(12) -0.1223(3) 0.0319(7) Uani 1 1 d . . .
H26A H 0.3055 0.1747 -0.1881 0.038 Uiso 1 1 calc R . .
H26B H 0.2658 0.1547 -0.1086 0.038 Uiso 1 1 calc R . .
O11 O 0.25876(11) 0.26405(11) 0.4472(2) 0.0358(6) Uani 1 1 d . . .
O12 O 0.29832(12) 0.25322(9) 0.2953(2) 0.0318(6) Uani 1 1 d . . .
C101 C 0.29988(14) 0.26003(10) 0.3963(3) 0.0234(6) Uani 1 1 d . . .
C102 C 0.35467(14) 0.26263(11) 0.4646(3) 0.0231(6) Uani 1 1 d . . .
C103 C 0.40025(14) 0.26009(13) 0.4185(3) 0.0285(7) Uani 1 1 d . . .
H103 H 0.3981 0.2580 0.3413 0.034 Uiso 1 1 calc R . .
C104 C 0.45238(15) 0.26039(13) 0.4829(3) 0.0268(7) Uani 1 1 d . . .
C105 C 0.45508(13) 0.26350(11) 0.5970(3) 0.0226(6) Uani 1 1 d . . .
C106 C 0.40604(16) 0.26735(19) 0.6442(3) 0.0459(11) Uani 1 1 d . . .
H106 H 0.4072 0.2698 0.7212 0.055 Uiso 1 1 calc R . .
C107 C 0.35690(17) 0.26760(19) 0.5788(3) 0.0451(10) Uani 1 1 d . . .
H107 H 0.3243 0.2711 0.6105 0.054 Uiso 1 1 calc R . .
C108 C 0.50068(16) 0.2570(2) 0.4366(3) 0.0598(17) Uani 1 1 d . . .
H108 H 0.4993 0.2544 0.3596 0.072 Uiso 1 1 calc R . .
C109 C 0.54972(16) 0.2574(2) 0.5001(3) 0.0556(15) Uani 1 1 d . . .
H109 H 0.5820 0.2557 0.4664 0.067 Uiso 1 1 calc R . .
C110 C 0.55368(14) 0.26029(11) 0.6150(3) 0.0245(6) Uani 1 1 d . . .
C111 C 0.50624(13) 0.26236(12) 0.6618(3) 0.0239(6) Uani 1 1 d . . .
H111 H 0.5080 0.2630 0.7391 0.029 Uiso 1 1 calc R . .
C112 C 0.60809(13) 0.25821(10) 0.6821(3) 0.0212(6) Uani 1 1 d . . .
O13 O 0.64808(11) 0.25860(10) 0.6319(2) 0.0342(6) Uani 1 1 d . . .
O14 O 0.60921(10) 0.25578(8) 0.78440(19) 0.0252(5) Uani 1 1 d . . .
O21 O 0.17711(11) 0.31637(7) 0.3296(2) 0.0296(5) Uani 1 1 d . . .
O22 O 0.22065(13) 0.30959(8) 0.1823(2) 0.0364(6) Uani 1 1 d . . .
C201 C 0.19445(15) 0.33074(10) 0.2462(3) 0.0257(7) Uani 1 1 d . . .
C202 C 0.18267(16) 0.37747(10) 0.2177(3) 0.0294(7) Uani 1 1 d . . .
C203 C 0.1984(3) 0.39442(14) 0.1206(5) 0.075(2) Uani 1 1 d . . .
H203 H 0.2171 0.3769 0.0744 0.090 Uiso 1 1 calc R . .
C204 C 0.1864(3) 0.43646(15) 0.0934(5) 0.081(2) Uani 1 1 d . . .
H204 H 0.1975 0.4481 0.0286 0.097 Uiso 1 1 calc R . .
C205 C 0.1578(2) 0.46268(13) 0.1596(4) 0.0459(11) Uani 1 1 d . . .
C206 C 0.14224(17) 0.44546(10) 0.2559(3) 0.0309(7) Uani 1 1 d . . .
C207 C 0.15571(15) 0.40203(10) 0.2837(3) 0.0271(7) Uani 1 1 d . . .
H207 H 0.1457 0.3902 0.3492 0.032 Uiso 1 1 calc R . .
C208 C 0.1444(2) 0.50557(13) 0.1294(4) 0.0534(12) Uani 1 1 d . . .
H208 H 0.1573 0.5179 0.0673 0.064 Uiso 1 1 calc R . .
C209 C 0.1127(2) 0.52919(12) 0.1898(4) 0.0419(9) Uani 1 1 d . . .
C210 C 0.09621(19) 0.51198(12) 0.2851(4) 0.0427(10) Uani 1 1 d . . .
H210 H 0.0750 0.5289 0.3278 0.051 Uiso 1 1 calc R . .
C211 C 0.1105(2) 0.47101(12) 0.3170(4) 0.0409(9) Uani 1 1 d . . .
H211 H 0.0988 0.4596 0.3815 0.049 Uiso 1 1 calc R . .
C212 C 0.0935(2) 0.57341(12) 0.1479(4) 0.0461(11) Uani 1 1 d . . .
O23 O 0.1168(2) 0.59127(10) 0.0751(3) 0.0758(12) Uani 1 1 d . . .
O24 O 0.05476(13) 0.58869(9) 0.1869(3) 0.0505(8) Uani 1 1 d . . .
O31 O 0.19325(11) 0.19150(8) 0.4041(2) 0.0325(6) Uani 1 1 d . . .
O41 O -0.10964(10) 0.36134(8) 0.66147(19) 0.0255(5) Uani 1 1 d . . .
O42 O -0.02361(10) 0.34035(7) 0.68567(19) 0.0253(5) Uani 1 1 d . . .
C401 C -0.06686(13) 0.35170(9) 0.7207(2) 0.0195(6) Uani 1 1 d . . .
C402 C -0.06774(14) 0.35312(11) 0.8423(2) 0.0226(6) Uani 1 1 d . . .
C403 C -0.02031(15) 0.35427(12) 0.9105(3) 0.0261(7) Uani 1 1 d . . .
H403 H 0.0132 0.3542 0.8811 0.031 Uiso 1 1 calc R . .
C404 C -0.02053(14) 0.35558(12) 1.0260(3) 0.0260(6) Uani 1 1 d . . .
C405 C -0.07137(13) 0.35449(11) 1.0687(3) 0.0238(6) Uani 1 1 d . . .
C406 C -0.12041(15) 0.35414(13) 0.9950(3) 0.0301(7) Uani 1 1 d . . .
H406 H -0.1544 0.3546 1.0224 0.036 Uiso 1 1 calc R . .
C407 C -0.11848(14) 0.35318(13) 0.8846(3) 0.0289(7) Uani 1 1 d . . .
H407 H -0.1513 0.3526 0.8358 0.035 Uiso 1 1 calc R . .
C408 C 0.02793(17) 0.35589(15) 1.0998(3) 0.0354(8) Uani 1 1 d . . .
H408 H 0.0619 0.3559 1.0720 0.042 Uiso 1 1 calc R . .
C409 C 0.02699(15) 0.35610(14) 1.2101(3) 0.0313(7) Uani 1 1 d . . .
H409 H 0.0599 0.3575 1.2583 0.038 Uiso 1 1 calc R . .
C410 C -0.02349(14) 0.35428(10) 1.2524(2) 0.0219(6) Uani 1 1 d . . .
C411 C -0.07124(14) 0.35404(12) 1.1823(3) 0.0242(6) Uani 1 1 d . . .
H411 H -0.1048 0.3536 1.2115 0.029 Uiso 1 1 calc R . .
C412 C -0.02424(14) 0.35373(9) 1.3724(2) 0.0199(6) Uani 1 1 d . . .
O43 O 0.01936(11) 0.36483(8) 1.43041(19) 0.0272(5) Uani 1 1 d . . .
O44 O -0.06647(10) 0.34096(7) 1.4101(2) 0.0251(5) Uani 1 1 d . . .
O32 O 0.22656(12) 0.18385(7) 0.2459(2) 0.0317(6) Uani 1 1 d . . .
C301 C 0.21444(13) 0.17013(10) 0.3352(3) 0.0230(6) Uani 1 1 d . . .
C302 C 0.22885(17) 0.12468(11) 0.3630(3) 0.0308(7) Uani 1 1 d . . .
C303 C 0.25376(15) 0.09938(10) 0.2920(3) 0.0260(6) Uani 1 1 d . . .
H303 H 0.2601 0.1107 0.2232 0.031 Uiso 1 1 calc R . .
C304 C 0.26990(16) 0.05701(10) 0.3202(3) 0.0284(7) Uani 1 1 d . . .
C305 C 0.2598(2) 0.03995(12) 0.4208(4) 0.0442(10) Uani 1 1 d . . .
C306 C 0.2328(3) 0.06552(14) 0.4913(4) 0.0685(18) Uani 1 1 d . . .
H306 H 0.2247 0.0539 0.5586 0.082 Uiso 1 1 calc R . .
C307 C 0.2181(2) 0.10694(14) 0.4637(4) 0.0520(12) Uani 1 1 d . . .
H307 H 0.2004 0.1239 0.5127 0.062 Uiso 1 1 calc R . .
C308 C 0.29783(19) 0.03154(12) 0.2493(4) 0.0403(9) Uani 1 1 d . . .
H308 H 0.3056 0.0431 0.1817 0.048 Uiso 1 1 calc R . .
C309 C 0.3135(2) -0.00959(13) 0.2780(4) 0.0474(11) Uani 1 1 d . . .
H309 H 0.3318 -0.0264 0.2298 0.057 Uiso 1 1 calc R . .
C310 C 0.30276(19) -0.02724(12) 0.3776(4) 0.0422(10) Uani 1 1 d . . .
C311 C 0.2775(2) -0.00289(13) 0.4474(4) 0.0504(12) Uani 1 1 d . . .
H311 H 0.2713 -0.0147 0.5157 0.061 Uiso 1 1 calc R . .
C312 C 0.3248(2) -0.07010(12) 0.4131(5) 0.0539(13) Uani 1 1 d . . .
O33 O 0.35205(16) -0.09115(10) 0.3509(4) 0.0689(12) Uani 1 1 d . . .
O34 O 0.32034(14) -0.08403(9) 0.5056(3) 0.0534(8) Uani 1 1 d . . .

loop_
_atom_site_aniso_label
_atom_site_aniso_U_11
_atom_site_aniso_U_22
_atom_site_aniso_U_33
_atom_site_aniso_U_23
_atom_site_aniso_U_13
_atom_site_aniso_U_12
Zn1 0.01141(16) 0.01898(14) 0.01362(14) 0.00092(11) 0.00067(11) 0.00272(11)
Zn2 0.01079(16) 0.02009(14) 0.01443(15) 0.00077(11) 0.00054(11) 0.00252(12)
Zn3 0.01888(17) 0.02252(15) 0.01448(15) -0.00234(11) 0.00231(12) 0.00102(12)
Zn4 0.01919(18) 0.02270(15) 0.01449(15) 0.00031(11) 0.00278(12) -0.00061(12)
O1D 0.096(3) 0.0295(10) 0.0559(15) -0.0135(14) 0.0463(17) -0.0207(16)
C1D 0.052(2) 0.0375(17) 0.053(2) -0.0067(16) 0.0152(18) -0.0082(15)
N1D 0.0509(19) 0.0271(13) 0.084(3) -0.0027(14) 0.016(2) -0.0033(14)
C2D 0.089(4) 0.037(2) 0.152(6) -0.034(3) 0.015(4) 0.002(2)
C3D 0.149(7) 0.078(4) 0.107(6) 0.003(4) 0.061(5) -0.045(5)
N11 0.0205(13) 0.0245(11) 0.0145(11) 0.0035(9) 0.0038(9) 0.0082(10)
N12 0.0243(14) 0.0232(11) 0.0144(11) 0.0023(8) 0.0046(9) 0.0068(10)
N13 0.060(2) 0.0272(14) 0.054(2) 0.0158(14) 0.0411(19) 0.0164(14)
N14 0.052(2) 0.065(2) 0.0150(12) 0.0055(13) 0.0028(13) 0.0375(17)
C11 0.0178(14) 0.0190(12) 0.0136(12) 0.0002(9) 0.0038(10) 0.0017(10)
C12 0.0371(19) 0.0180(12) 0.0399(18) 0.0058(11) 0.0253(15) 0.0045(12)
C13 0.0328(19) 0.054(2) 0.0138(13) -0.0008(13) -0.0012(12) 0.0245(16)
C14 0.045(2) 0.0245(14) 0.044(2) 0.0082(13) 0.0308(17) 0.0091(14)
C15 0.089(4) 0.060(3) 0.035(2) 0.0302(18) 0.041(2) 0.050(3)
C16 0.0380(19) 0.051(2) 0.0144(13) -0.0054(12) 0.0001(13) 0.0233(16)
N21 0.0142(12) 0.0211(10) 0.0161(11) 0.0025(8) 0.0028(9) 0.0022(9)
N22 0.0202(13) 0.0252(11) 0.0169(11) 0.0027(9) 0.0067(9) 0.0048(10)
N23 0.0431(19) 0.0297(14) 0.052(2) 0.0223(13) 0.0317(16) 0.0160(13)
N24 0.0371(16) 0.0601(19) 0.0153(12) 0.0052(11) 0.0016(11) 0.0249(14)
C21 0.0137(14) 0.0203(12) 0.0152(12) 0.0025(9) 0.0005(10) 0.0039(10)
C22 0.0312(18) 0.0193(13) 0.046(2) 0.0076(12) 0.0185(15) 0.0051(12)
C23 0.0234(16) 0.0434(18) 0.0178(14) -0.0018(12) -0.0038(12) 0.0104(13)
C24 0.0242(16) 0.0249(14) 0.046(2) 0.0121(13) 0.0206(14) 0.0060(11)
C25 0.067(3) 0.064(3) 0.031(2) 0.0309(18) 0.023(2) 0.042(2)
C26 0.0315(17) 0.0462(18) 0.0162(14) -0.0015(12) -0.0030(12) 0.0144(14)
O11 0.0125(12) 0.0629(17) 0.0310(13) 0.0020(12) -0.0014(9) 0.0010(11)
O12 0.0203(14) 0.0488(15) 0.0240(12) -0.0036(10) -0.0066(10) -0.0008(10)
C101 0.0169(16) 0.0267(14) 0.0247(15) 0.0030(11) -0.0051(12) -0.0010(11)
C102 0.0116(14) 0.0376(16) 0.0185(13) 0.0035(11) -0.0040(10) -0.0001(12)
C103 0.0153(16) 0.053(2) 0.0158(14) -0.0063(13) -0.0034(12) 0.0009(14)
C104 0.0129(15) 0.051(2) 0.0159(13) -0.0016(13) -0.0005(11) 0.0008(13)
C105 0.0123(14) 0.0386(16) 0.0161(13) 0.0030(11) -0.0010(10) -0.0007(12)
C106 0.0164(17) 0.102(3) 0.0191(16) 0.0056(18) 0.0022(13) 0.0006(18)
C107 0.0153(17) 0.102(3) 0.0186(15) 0.0076(18) 0.0023(12) 0.0018(18)
C108 0.0117(17) 0.154(5) 0.0123(15) -0.005(2) -0.0025(12) 0.007(2)
C109 0.0088(16) 0.139(5) 0.0189(16) -0.002(2) 0.0003(12) 0.0034(19)
C110 0.0131(15) 0.0406(17) 0.0191(14) 0.0019(12) -0.0002(11) 0.0024(12)
C111 0.0133(15) 0.0428(17) 0.0149(13) 0.0014(12) -0.0009(11) -0.0006(12)
C112 0.0074(14) 0.0348(16) 0.0204(14) -0.0004(11) -0.0015(11) -0.0007(10)
O13 0.0127(12) 0.0675(18) 0.0218(12) 0.0033(11) -0.0003(9) 0.0001(11)
O14 0.0117(12) 0.0441(13) 0.0183(11) 0.0017(9) -0.0042(9) 0.0021(9)
O21 0.0390(14) 0.0208(10) 0.0303(12) 0.0059(9) 0.0092(10) 0.0020(9)
O22 0.0479(16) 0.0224(10) 0.0426(15) 0.0073(10) 0.0200(12) 0.0128(10)
C201 0.0279(18) 0.0184(13) 0.0311(16) 0.0039(11) 0.0054(13) 0.0025(12)
C202 0.037(2) 0.0176(12) 0.0359(18) 0.0086(12) 0.0152(15) 0.0082(13)
C203 0.140(6) 0.0284(19) 0.072(3) 0.027(2) 0.074(4) 0.038(3)
C204 0.155(6) 0.036(2) 0.064(3) 0.029(2) 0.066(4) 0.034(3)
C205 0.068(3) 0.0262(16) 0.047(2) 0.0122(15) 0.020(2) 0.0137(16)
C206 0.0375(19) 0.0192(13) 0.0364(18) 0.0027(12) 0.0057(15) 0.0057(12)
C207 0.0317(19) 0.0188(13) 0.0311(16) 0.0055(11) 0.0056(13) 0.0044(12)
C208 0.085(4) 0.0283(17) 0.050(2) 0.0153(16) 0.018(2) 0.0159(19)
C209 0.057(3) 0.0215(14) 0.044(2) 0.0043(13) -0.0044(18) 0.0096(15)
C210 0.049(2) 0.0251(15) 0.055(2) 0.0009(15) 0.0129(19) 0.0129(15)
C211 0.054(3) 0.0256(15) 0.047(2) 0.0047(15) 0.0197(18) 0.0061(16)
C212 0.061(3) 0.0254(15) 0.047(2) -0.0013(14) -0.0132(19) 0.0061(16)
O23 0.142(4) 0.0370(15) 0.0494(19) 0.0192(13) 0.014(2) 0.032(2)
O24 0.0479(16) 0.0307(12) 0.073(2) 0.0145(13) 0.0083(15) 0.0091(12)
O31 0.0393(14) 0.0245(10) 0.0362(13) 0.0051(9) 0.0148(11) 0.0111(9)
O41 0.0201(12) 0.0415(12) 0.0147(10) -0.0036(8) 0.0018(8) -0.0037(9)
O42 0.0315(13) 0.0262(10) 0.0204(10) 0.0034(8) 0.0119(9) 0.0050(9)
C401 0.0214(15) 0.0213(12) 0.0162(12) -0.0019(9) 0.0043(11) -0.0041(10)
C402 0.0234(16) 0.0324(15) 0.0124(12) -0.0001(10) 0.0037(11) 0.0002(12)
C403 0.0186(16) 0.0394(17) 0.0206(15) 0.0011(12) 0.0034(12) -0.0021(13)
C404 0.0204(16) 0.0414(17) 0.0173(13) 0.0033(12) 0.0067(11) -0.0016(13)
C405 0.0133(14) 0.0384(16) 0.0192(13) 0.0013(11) 0.0005(11) 0.0007(12)
C406 0.0140(15) 0.057(2) 0.0197(15) -0.0030(14) 0.0024(11) -0.0029(14)
C407 0.0165(16) 0.0488(19) 0.0211(14) -0.0021(13) 0.0016(12) 0.0025(13)
C408 0.0158(16) 0.073(2) 0.0179(14) 0.0010(16) 0.0058(11) -0.0032(17)
C409 0.0187(16) 0.059(2) 0.0154(14) 0.0031(13) -0.0003(12) 0.0011(14)
C410 0.0196(15) 0.0295(14) 0.0168(13) 0.0040(10) 0.0026(11) -0.0005(11)
C411 0.0168(15) 0.0395(17) 0.0173(14) 0.0013(12) 0.0064(11) -0.0008(12)
C412 0.0249(16) 0.0194(12) 0.0159(12) 0.0047(9) 0.0048(11) 0.0039(11)
O43 0.0204(12) 0.0433(13) 0.0172(10) 0.0026(8) -0.0005(9) 0.0061(9)
O44 0.0262(12) 0.0260(10) 0.0256(11) -0.0022(8) 0.0130(9) -0.0053(9)
O32 0.0424(15) 0.0191(10) 0.0359(13) 0.0051(9) 0.0141(11) 0.0036(10)
C301 0.0174(15) 0.0217(13) 0.0302(16) 0.0038(11) 0.0036(12) 0.0041(11)
C302 0.038(2) 0.0247(14) 0.0313(17) 0.0066(12) 0.0089(15) 0.0091(13)
C303 0.0276(17) 0.0234(13) 0.0281(15) 0.0033(11) 0.0074(13) 0.0036(12)
C304 0.0328(18) 0.0224(13) 0.0308(16) 0.0025(11) 0.0072(13) 0.0078(12)
C305 0.074(3) 0.0260(16) 0.0352(19) 0.0065(13) 0.0159(19) 0.0196(17)
C306 0.138(5) 0.034(2) 0.043(2) 0.0167(18) 0.047(3) 0.033(3)
C307 0.087(3) 0.037(2) 0.038(2) 0.0108(16) 0.032(2) 0.027(2)
C308 0.051(2) 0.0265(16) 0.047(2) -0.0026(14) 0.0218(18) 0.0070(15)
C309 0.049(3) 0.0310(17) 0.067(3) -0.0055(18) 0.026(2) 0.0084(16)
C310 0.043(2) 0.0242(15) 0.057(3) -0.0007(15) -0.0006(18) 0.0141(14)
C311 0.083(3) 0.0311(17) 0.039(2) 0.0110(14) 0.015(2) 0.0237(19)
C312 0.051(2) 0.0214(15) 0.083(3) -0.0030(17) -0.016(2) 0.0103(15)
O33 0.065(2) 0.0292(13) 0.119(3) 0.0048(16) 0.037(2) 0.0209(13)
O34 0.069(2) 0.0297(12) 0.0560(18) 0.0053(11) -0.0126(15) 0.0176(12)

loop_
_atom_type_symbol
_atom_type_description
_atom_type_scat_dispersion_real
_atom_type_scat_dispersion_imag
_atom_type_scat_source
C C 0.0033 0.0016 'International Tables Vol C Tables 4.2.6.8 and 6.1.1.4'
H H 0.0000 0.0000 'International Tables Vol C Tables 4.2.6.8 and 6.1.1.4'
N N 0.0061 0.0033 'International Tables Vol C Tables 4.2.6.8 and 6.1.1.4'
O O 0.0106 0.0060 'International Tables Vol C Tables 4.2.6.8 and 6.1.1.4'
Zn Zn 0.2839 1.4301 'International Tables Vol C Tables 4.2.6.8 and 6.1.1.4'

loop_
_geom_angle_atom_site_label_1
_geom_angle_atom_site_label_2
_geom_angle_atom_site_label_3
_geom_angle
_geom_angle_site_symmetry_1
_geom_angle_site_symmetry_3
_geom_angle_publ_flag
N11 Zn1 Zn2 177.56(7) . . ?
O11 Zn1 Zn2 79.61(8) . . ?
O11 Zn1 N11 102.20(11) . . yes
O11 Zn1 O14 162.21(11) . 4_454 yes
O14 Zn1 Zn2 82.61(7) 4_454 . ?
O14 Zn1 N11 95.58(11) 4_454 . yes
O21 Zn1 Zn2 78.30(8) . . ?
O21 Zn1 N11 100.01(10) . . yes
O21 Zn1 O11 89.33(12) . . yes
O21 Zn1 O14 87.56(11) . 4_454 yes
O21 Zn1 O31 161.76(10) . . yes
O31 Zn1 Zn2 83.46(7) . . ?
O31 Zn1 N11 98.23(10) . . yes
O31 Zn1 O11 86.84(12) . . yes
O31 Zn1 O14 90.67(11) . 4_454 ?
N21 Zn2 Zn1 176.34(7) . . ?
O12 Zn2 Zn1 82.73(8) . . ?
O12 Zn2 N21 96.93(11) . . yes
O12 Zn2 O13 161.61(11) . 4_454 yes
O13 Zn2 Zn1 78.94(8) 4_454 . ?
O13 Zn2 N21 101.45(10) 4_454 . yes
O22 Zn2 Zn1 83.46(8) . . ?
O22 Zn2 N21 100.19(11) . . yes
O22 Zn2 O12 88.95(12) . . yes
O22 Zn2 O13 87.51(13) . 4_454 yes
O22 Zn2 O32 161.55(11) . . yes
O32 Zn2 Zn1 78.12(7) . . ?
O32 Zn2 N21 98.23(10) . . yes
O32 Zn2 O12 87.60(11) . . yes
O32 Zn2 O13 90.07(12) . 4_454 yes
O24 Zn3 N12 111.49(12) 2_565 . yes
O24 Zn3 O42 97.40(13) 2_565 . yes
O24 Zn3 O43 127.92(13) 2_565 1_554 yes
O42 Zn3 N12 90.36(10) . . yes
O43 Zn3 N12 94.05(10) 1_554 . yes
O43 Zn3 O42 128.12(11) 1_554 . yes
N22 Zn4 O1 170.44(13) 4_455 . yes
N22 Zn4 O33 101.12(12) 4_455 3_455 yes
O41 Zn4 O1 84.27(13) . . yes
O41 Zn4 N22 91.87(10) . 4_455 yes
O41 Zn4 O44 120.47(11) . 1_554 yes
O41 Zn4 O33 149.70(12) . 3_455 yes
O41 Zn4 O34 92.04(12) . 3_455 yes
O44 Zn4 O1D 86.15(11) 1_554 . yes
O44 Zn4 N22 88.29(10) 1_554 4_455 yes
O44 Zn4 O33 87.48(11) 1_554 3_455 yes
O44 Zn4 O34 146.73(12) 1_554 3_455 yes
O33 Zn4 O1D 86.41(15) 3_455 . yes
O34 Zn4 O1D 90.66(13) 3_455 . yes
O34 Zn4 N22 98.23(12) 3_455 4_455 yes
O34 Zn4 O33 59.26(12) 3_455 3_455 yes
C1D O1D Zn4 120.5(3) . . ?
O1D C1D H1 117.8 . . ?
O1D C1D N1D 124.4(4) . . ?
N1D C1D H1 117.8 . . ?
C1D N1D C2D 120.0(5) . . ?
C1D N1D C3D 123.3(4) . . ?
C3D N1D C2D 116.6(5) . . ?
N1D C2D H2A 109.5 . . ?
N1D C2D H2B 109.5 . . ?
N1D C2D H2C 109.5 . . ?
H2A C2D H2B 109.5 . . ?
H2A C2D H2C 109.5 . . ?
H2B C2D H2C 109.5 . . ?
N1D C3D H3A 109.5 . . ?
N1D C3D H3B 109.5 . . ?
N1D C3D H3C 109.5 . . ?
H3A C3D H3B 109.5 . . ?
H3A C3D H3C 109.5 . . ?
H3B C3D H3C 109.5 . . ?
C11 N11 Zn1 110.31(17) . . ?
C11 N11 C12 108.5(3) . . ?
C11 N11 C13 108.0(2) . . ?
C12 N11 Zn1 108.4(2) . . ?
C13 N11 Zn1 113.3(2) . . ?
C13 N11 C12 108.2(3) . . ?
C11 N12 Zn3 111.04(17) . . ?
C11 N12 C14 107.7(2) . . ?
C11 N12 C16 108.8(3) . . ?
C14 N12 Zn3 110.5(2) . . ?
C16 N12 Zn3 110.2(2) . . ?
C16 N12 C14 108.4(3) . . ?
C12 N13 C14 108.4(3) . . ?
C12 N13 C15 108.6(4) . . ?
C15 N13 C14 109.3(4) . . ?
C15 N14 C13 108.8(3) . . ?
C15 N14 C16 110.0(4) . . ?
C16 N14 C13 108.5(3) . . ?
N11 C11 H11A 109.3 . . ?
N11 C11 H11B 109.3 . . ?
N12 C11 N11 111.4(2) . . ?
N12 C11 H11A 109.3 . . ?
N12 C11 H11B 109.3 . . ?
H11A C11 H11B 108.0 . . ?
N11 C12 H12A 109.4 . . ?
N11 C12 H12B 109.4 . . ?
N13 C12 N11 111.3(3) . . ?
N13 C12 H12A 109.4 . . ?
N13 C12 H12B 109.4 . . ?
H12A C12 H12B 108.0 . . ?
N11 C13 H13A 109.6 . . ?
N11 C13 H13B 109.6 . . ?
N14 C13 N11 110.5(3) . . ?
N14 C13 H13A 109.6 . . ?
N14 C13 H13B 109.6 . . ?
H13A C13 H13B 108.1 . . ?
N12 C14 H14A 109.6 . . ?
N12 C14 H14B 109.6 . . ?
N13 C14 N12 110.5(3) . . ?
N13 C14 H14A 109.6 . . ?
N13 C14 H14B 109.6 . . ?
H14A C14 H14B 108.1 . . ?
N13 C15 H15A 109.1 . . ?
N13 C15 H15B 109.1 . . ?
N14 C15 N13 112.5(3) . . ?
N14 C15 H15A 109.1 . . ?
N14 C15 H15B 109.1 . . ?
H15A C15 H15B 107.8 . . ?
N12 C16 H16A 109.5 . . ?
N12 C16 H16B 109.5 . . ?
N14 C16 N12 110.9(3) . . ?
N14 C16 H16A 109.5 . . ?
N14 C16 H16B 109.5 . . ?
H16A C16 H16B 108.0 . . ?
C21 N21 Zn2 109.69(17) . . ?
C21 N21 C23 107.8(2) . . ?
C22 N21 Zn2 109.6(2) . . ?
C22 N21 C21 108.2(2) . . ?
C22 N21 C23 107.5(3) . . ?
C23 N21 Zn2 113.8(2) . . ?
C21 N22 Zn4 111.00(17) . 4_554 ?
C21 N22 C24 108.0(2) . . ?
C21 N22 C26 106.6(3) . . ?
C24 N22 Zn4 112.6(2) . 4_554 ?
C24 N22 C26 108.4(3) . . ?
C26 N22 Zn4 110.0(2) . 4_554 ?
C22 N23 C24 109.5(3) . . ?
C22 N23 C25 107.8(4) . . ?
C24 N23 C25 108.0(3) . . ?
C23 N24 C25 108.6(3) . . ?
C23 N24 C26 109.4(3) . . ?
C25 N24 C26 107.9(3) . . ?
N21 C21 H21A 109.3 . . ?
N21 C21 H21B 109.3 . . ?
N22 C21 N21 111.6(2) . . ?
N22 C21 H21A 109.3 . . ?
N22 C21 H21B 109.3 . . ?
H21A C21 H21B 108.0 . . ?
N21 C22 H22A 109.2 . . ?
N21 C22 H22B 109.2 . . ?
N23 C22 N21 112.2(3) . . ?
N23 C22 H22A 109.2 . . ?
N23 C22 H22B 109.2 . . ?
H22A C22 H22B 107.9 . . ?
N21 C23 H23A 109.2 . . ?
N21 C23 H23B 109.2 . . ?
N24 C23 N21 112.0(3) . . ?
N24 C23 H23A 109.2 . . ?
N24 C23 H23B 109.2 . . ?
H23A C23 H23B 107.9 . . ?
N22 C24 H24A 109.2 . . ?
N22 C24 H24B 109.2 . . ?
N23 C24 N22 112.0(3) . . ?
N23 C24 H24A 109.2 . . ?
N23 C24 H24B 109.2 . . ?
H24A C24 H24B 107.9 . . ?
N23 C25 H25A 109.1 . . ?
N23 C25 H25B 109.1 . . ?
N24 C25 N23 112.3(3) . . ?
N24 C25 H25A 109.1 . . ?
N24 C25 H25B 109.1 . . ?
H25A C25 H25B 107.9 . . ?
N22 C26 H26A 109.2 . . ?
N22 C26 H26B 109.2 . . ?
N24 C26 N22 112.2(3) . . ?
N24 C26 H26A 109.2 . . ?
N24 C26 H26B 109.2 . . ?
H26A C26 H26B 107.9 . . ?
C101 O11 Zn1 128.0(2) . . ?
C101 O12 Zn2 124.0(3) . . ?
O11 C101 C102 116.3(3) . . ?
O12 C101 O11 125.4(3) . . ?
O12 C101 C102 118.3(3) . . ?
C103 C102 C101 120.9(3) . . ?
C103 C102 C107 120.4(3) . . ?
C107 C102 C101 118.8(3) . . ?
C102 C103 H103 119.3 . . ?
C102 C103 C104 121.3(3) . . ?
C104 C103 H103 119.3 . . ?
C105 C104 C103 118.8(3) . . ?
C108 C104 C103 122.4(3) . . ?
C108 C104 C105 118.8(3) . . ?
C104 C105 C106 118.9(2) . . ?
C104 C105 C111 119.3(2) . . ?
C111 C105 C106 121.8(3) . . ?
C105 C106 H106 119.9 . . ?
C107 C106 C105 120.2(4) . . ?
C107 C106 H106 119.9 . . ?
C102 C107 H107 119.8 . . ?
C106 C107 C102 120.3(4) . . ?
C106 C107 H107 119.8 . . ?
C104 C108 H108 119.5 . . ?
C109 C108 C104 121.0(4) . . ?
C109 C108 H108 119.5 . . ?
C108 C109 H109 119.3 . . ?
C108 C109 C110 121.5(4) . . ?
C110 C109 H109 119.3 . . ?
C109 C110 C112 119.8(3) . . ?
C111 C110 C109 118.0(3) . . ?
C111 C110 C112 122.1(3) . . ?
C105 C111 H111 119.3 . . ?
C110 C111 C105 121.3(3) . . ?
C110 C111 H111 119.3 . . ?
O13 C112 C110 116.8(3) . . ?
O13 C112 O14 125.8(3) . . ?
O14 C112 C110 117.4(3) . . ?
C112 O13 Zn2 129.2(2) . 4 ?
C112 O14 Zn1 122.8(2) . 4 ?
C201 O21 Zn1 129.3(2) . . ?
C201 O22 Zn2 122.4(2) . . ?
O21 C201 O22 125.8(3) . . ?
O21 C201 C202 117.3(3) . . ?
O22 C201 C202 116.9(3) . . ?
C203 C202 C201 119.3(3) . . ?
C207 C202 C201 119.8(3) . . ?
C207 C202 C203 120.8(3) . . ?
C202 C203 H203 120.4 . . ?
C204 C203 C202 119.3(4) . . ?
C204 C203 H203 120.4 . . ?
C203 C204 H204 119.4 . . ?
C203 C204 C205 121.3(4) . . ?
C205 C204 H204 119.4 . . ?
C204 C205 C208 120.9(4) . . ?
C206 C205 C204 119.0(3) . . ?
C206 C205 C208 120.1(4) . . ?
C205 C206 C207 119.1(3) . . ?
C205 C206 C211 118.3(3) . . ?
C211 C206 C207 122.5(4) . . ?
C202 C207 C206 120.6(3) . . ?
C202 C207 H207 119.7 . . ?
C206 C207 H207 119.7 . . ?
C205 C208 H208 120.1 . . ?
C209 C208 C205 119.9(4) . . ?
C209 C208 H208 120.1 . . ?
C208 C209 C210 120.2(3) . . ?
C208 C209 C212 118.6(4) . . ?
C210 C209 C212 121.1(4) . . ?
C209 C210 H210 119.8 . . ?
C211 C210 C209 120.3(4) . . ?
C211 C210 H210 119.8 . . ?
C206 C211 H211 119.5 . . ?
C210 C211 C206 121.0(4) . . ?
C210 C211 H211 119.5 . . ?
C209 C212 Zn3 157.6(4) . 2_564 ?
O23 C212 Zn3 79.5(3) . 2_564 ?
O23 C212 C209 119.1(4) . . ?
O24 C212 Zn3 46.2(2) . 2_564 ?
O24 C212 C209 116.4(4) . . ?
O24 C212 O23 124.4(4) . . ?
C212 O24 Zn3 106.6(3) . 2_564 ?
C301 O31 Zn1 122.6(2) . . ?
C401 O41 Zn4 126.0(2) . . ?
C401 O42 Zn3 135.8(2) . . ?
O41 C401 O42 124.6(3) . . ?
O41 C401 C402 117.2(3) . . ?
O42 C401 C402 118.2(3) . . ?
C403 C402 C401 119.8(3) . . ?
C403 C402 C407 120.7(3) . . ?
C407 C402 C401 119.5(3) . . ?
C402 C403 H403 119.8 . . ?
C402 C403 C404 120.5(3) . . ?
C404 C403 H403 119.8 . . ?
C403 C404 C405 118.9(3) . . ?
C408 C404 C403 122.2(3) . . ?
C408 C404 C405 118.8(3) . . ?
C406 C405 C404 119.2(3) . . ?
C411 C405 C404 118.7(2) . . ?
C411 C405 C406 122.1(3) . . ?
C405 C406 H406 120.0 . . ?
C407 C406 C405 120.0(3) . . ?
C407 C406 H406 120.0 . . ?
C402 C407 H407 119.7 . . ?
C406 C407 C402 120.6(3) . . ?
C406 C407 H407 119.7 . . ?
C404 C408 H408 119.3 . . ?
C409 C408 C404 121.4(4) . . ?
C409 C408 H408 119.3 . . ?
C408 C409 H409 120.2 . . ?
C408 C409 C410 119.7(3) . . ?
C410 C409 H409 120.2 . . ?
C409 C410 C412 119.5(3) . . ?
C411 C410 C409 120.0(3) . . ?
C411 C410 C412 120.6(3) . . ?
C405 C411 H411 119.3 . . ?
C410 C411 C405 121.4(3) . . ?
C410 C411 H411 119.3 . . ?
O43 C412 C410 116.2(3) . . ?
O44 C412 C410 119.2(3) . . ?
O44 C412 O43 124.5(3) . . ?
C412 O43 Zn3 122.0(2) . 1_556 ?
C412 O44 Zn4 133.2(2) . 1_556 ?
C301 O32 Zn2 129.2(2) . . ?
O31 C301 O32 126.0(3) . . ?
O31 C301 C302 117.3(3) . . ?
O32 C301 C302 116.7(3) . . ?
C303 C302 C301 120.6(3) . . ?
C303 C302 C307 119.0(3) . . ?
C307 C302 C301 120.4(3) . . ?
C302 C303 H303 119.6 . . ?
C302 C303 C304 120.8(3) . . ?
C304 C303 H303 119.6 . . ?
C303 C304 C308 120.9(3) . . ?
C305 C304 C303 119.8(3) . . ?
C305 C304 C308 119.3(3) . . ?
C304 C305 C306 119.0(3) . . ?
C304 C305 C311 118.2(4) . . ?
C306 C305 C311 122.7(4) . . ?
C305 C306 H306 119.6 . . ?
C307 C306 C305 120.7(4) . . ?
C307 C306 H306 119.6 . . ?
C302 C307 H307 119.7 . . ?
C306 C307 C302 120.6(4) . . ?
C306 C307 H307 119.7 . . ?
C304 C308 H308 119.9 . . ?
C309 C308 C304 120.2(4) . . ?
C309 C308 H308 119.9 . . ?
C308 C309 H309 119.5 . . ?
C308 C309 C310 120.9(4) . . ?
C310 C309 H309 119.5 . . ?
C309 C310 C312 120.4(4) . . ?
C311 C310 C309 119.4(4) . . ?
C311 C310 C312 119.7(4) . . ?
C305 C311 H311 119.1 . . ?
C310 C311 C305 121.8(4) . . ?
C310 C311 H311 119.1 . . ?
C310 C312 Zn4 164.7(3) . 3_545 ?
O33 C312 Zn4 63.6(2) . 3_545 ?
O33 C312 C310 119.3(5) . . ?
O34 C312 Zn4 57.1(2) . 3_545 ?
O34 C312 C310 120.9(4) . . ?
O34 C312 O33 119.6(4) . . ?
C312 O33 Zn4 86.2(3) . 3_545 ?
C312 O34 Zn4 93.4(3) . 3_545 ?

loop_
_geom_bond_atom_site_label_1
_geom_bond_atom_site_label_2
_geom_bond_distance
_geom_bond_site_symmetry_2
_geom_bond_publ_flag
Zn1 Zn2 2.8730(3) . ?
Zn1 N11 2.073(3) . yes
Zn1 O11 2.033(3) . yes
Zn1 O14 2.055(2) 4_454 yes
Zn1 O21 2.020(2) . yes
Zn1 O31 2.031(2) . yes
Zn2 N21 2.067(3) . yes
Zn2 O12 2.039(3) . yes
Zn2 O13 2.040(3) 4_454 yes
Zn2 O22 2.011(2) . yes
Zn2 O32 2.029(2) . yes
Zn3 N12 2.150(3) . yes
Zn3 O24 1.934(3) 2_565 yes
Zn3 O42 1.982(2) . yes
Zn3 O43 1.949(2) 1_554 yes
Zn4 O1D 2.282(4) . yes
Zn4 N22 2.184(3) 4_455 yes
Zn4 O41 1.993(2) . yes
Zn4 O44 2.002(2) 1_554 yes
Zn4 O33 2.259(4) 3_455 yes
Zn4 O34 2.118(3) 3_455 yes
O1D C1D 1.223(5) . ?
C1D H1 0.9500 . ?
C1D N1D 1.306(5) . ?
N1D C2D 1.488(6) . ?
N1D C3D 1.431(8) . ?
C2D H2A 0.9800 . ?
C2D H2B 0.9800 . ?
C2D H2C 0.9800 . ?
C3D H3A 0.9800 . ?
C3D H3B 0.9800 . ?
C3D H3C 0.9800 . ?
N11 C11 1.486(4) . ?
N11 C12 1.497(4) . ?
N11 C13 1.487(4) . ?
N12 C11 1.471(4) . ?
N12 C14 1.507(5) . ?
N12 C16 1.485(4) . ?
N13 C12 1.449(5) . ?
N13 C14 1.479(5) . ?
N13 C15 1.468(8) . ?
N14 C13 1.482(5) . ?
N14 C15 1.431(8) . ?
N14 C16 1.469(5) . ?
C11 H11A 0.9900 . ?
C11 H11B 0.9900 . ?
C12 H12A 0.9900 . ?
C12 H12B 0.9900 . ?
C13 H13A 0.9900 . ?
C13 H13B 0.9900 . ?
C14 H14A 0.9900 . ?
C14 H14B 0.9900 . ?
C15 H15A 0.9900 . ?
C15 H15B 0.9900 . ?
C16 H16A 0.9900 . ?
C16 H16B 0.9900 . ?
N21 C21 1.492(4) . ?
N21 C22 1.487(4) . ?
N21 C23 1.505(4) . ?
N22 Zn4 2.184(3) 4_554 ?
N22 C21 1.485(4) . ?
N22 C24 1.495(4) . ?
N22 C26 1.501(4) . ?
N23 C22 1.449(5) . ?
N23 C24 1.450(4) . ?
N23 C25 1.501(7) . ?
N24 C23 1.438(5) . ?
N24 C25 1.463(7) . ?
N24 C26 1.466(5) . ?
C21 H21A 0.9900 . ?
C21 H21B 0.9900 . ?
C22 H22A 0.9900 . ?
C22 H22B 0.9900 . ?
C23 H23A 0.9900 . ?
C23 H23B 0.9900 . ?
C24 H24A 0.9900 . ?
C24 H24B 0.9900 . ?
C25 H25A 0.9900 . ?
C25 H25B 0.9900 . ?
C26 H26A 0.9900 . ?
C26 H26B 0.9900 . ?
O11 C101 1.271(5) . ?
O12 C101 1.260(4) . ?
C101 C102 1.509(4) . ?
C102 C103 1.333(5) . ?
C102 C107 1.411(5) . ?
C103 H103 0.9500 . ?
C103 C104 1.431(5) . ?
C104 C105 1.404(3) . ?
C104 C108 1.398(6) . ?
C105 C106 1.421(5) . ?
C105 C111 1.413(4) . ?
C106 H106 0.9500 . ?
C106 C107 1.375(5) . ?
C107 H107 0.9500 . ?
C108 H108 0.9500 . ?
C108 C109 1.362(5) . ?
C109 H109 0.9500 . ?
C109 C110 1.411(5) . ?
C110 C111 1.378(5) . ?
C110 C112 1.494(4) . ?
C111 H111 0.9500 . ?
C112 O13 1.236(4) . ?
C112 O14 1.262(4) . ?
O13 Zn2 2.040(3) 4 ?
O14 Zn1 2.055(2) 4 ?
O21 C201 1.247(4) . ?
O22 C201 1.268(4) . ?
C201 C202 1.515(4) . ?
C202 C203 1.409(6) . ?
C202 C207 1.355(5) . ?
C203 H203 0.9500 . ?
C203 C204 1.374(6) . ?
C204 H204 0.9500 . ?
C204 C205 1.408(7) . ?
C205 C206 1.402(6) . ?
C205 C208 1.413(5) . ?
C206 C207 1.423(4) . ?
C206 C211 1.405(6) . ?
C207 H207 0.9500 . ?
C208 H208 0.9500 . ?
C208 C209 1.364(7) . ?
C209 C210 1.400(7) . ?
C209 C212 1.525(5) . ?
C210 H210 0.9500 . ?
C210 C211 1.367(5) . ?
C211 H211 0.9500 . ?
C212 Zn3 2.567(4) 2_564 ?
C212 O23 1.258(6) . ?
C212 O24 1.225(6) . ?
O24 Zn3 1.933(3) 2_564 ?
O31 C301 1.248(4) . ?
O41 C401 1.247(4) . ?
O42 C401 1.258(4) . ?
C401 C402 1.504(4) . ?
C402 C403 1.359(5) . ?
C402 C407 1.425(5) . ?
C403 H403 0.9500 . ?
C403 C404 1.426(5) . ?
C404 C405 1.430(3) . ?
C404 C408 1.414(5) . ?
C405 C406 1.425(5) . ?
C405 C411 1.401(4) . ?
C406 H406 0.9500 . ?
C406 C407 1.369(5) . ?
C407 H407 0.9500 . ?
C408 H408 0.9500 . ?
C408 C409 1.364(5) . ?
C409 H409 0.9500 . ?
C409 C410 1.420(5) . ?
C410 C411 1.377(5) . ?
C410 C412 1.483(4) . ?
C411 H411 0.9500 . ?
C412 O43 1.268(4) . ?
C412 O44 1.264(4) . ?
O43 Zn3 1.949(2) 1_556 ?
O44 Zn4 2.002(2) 1_556 ?
O32 C301 1.253(4) . ?
C301 C302 1.488(4) . ?
C302 C303 1.381(5) . ?
C302 C307 1.417(5) . ?
C303 H303 0.9500 . ?
C303 C304 1.409(4) . ?
C304 C305 1.401(5) . ?
C304 C308 1.425(5) . ?
C305 C306 1.410(6) . ?
C305 C311 1.427(5) . ?
C306 H306 0.9500 . ?
C306 C307 1.370(6) . ?
C307 H307 0.9500 . ?
C308 H308 0.9500 . ?
C308 C309 1.370(6) . ?
C309 H309 0.9500 . ?
C309 C310 1.402(7) . ?
C310 C311 1.359(6) . ?
C310 C312 1.486(5) . ?
C311 H311 0.9500 . ?
C312 Zn4 2.517(4) 3_545 ?
C312 O33 1.269(6) . ?
C312 O34 1.239(6) . ?
O33 Zn4 2.259(4) 3_545 ?
O34 Zn4 2.118(3) 3_545 ?
